data_4073018
loop_
_publ_author_name
'Phillips, Andrew D.'
'Laurenczy, G\'abor'
'Scopelliti, Rosario'
'Dyson, Paul J.'

_publ_section_title
;
 Facile, Thermoreversible Cycloaddition of Small Molecules to a
 Ruthenium(II) Arene \b-Diketiminate
;
_journal_issue 5
_journal_name_full Organometallics
_journal_page_first 1120
_journal_paper_doi 10.1021/om070017r
_journal_volume 26
_journal_year 2007
_chemical_formula_sum 'C32 H41 F3 N2 O4 Ru S'
_chemical_formula_weight 707.80
_chemical_name_common BzRu(H)NacNacMe(H)OTf.THF
_chemical_name_systematic
; 
 ? 
;
_space_group_IT_number 14
_symmetry_cell_setting monoclinic
_symmetry_Int_Tables_number 14
_symmetry_space_group_name_Hall '-P 2yn'
_symmetry_space_group_name_H-M 'P 1 21/n 1'
_atom_sites_solution_hydrogens mixed
_atom_sites_solution_primary direct
_atom_sites_solution_secondary difmap
_audit_creation_method SHELXL-97
_cell_angle_alpha 90.00
_cell_angle_beta 93.88(3)
_cell_angle_gamma 90.00
_cell_formula_units_Z 4
_cell_length_a 12.091(2)
_cell_length_b 11.916(2)
_cell_length_c 21.966(4)
_cell_measurement_reflns_used 79
_cell_measurement_temperature 103(2)
_cell_measurement_theta_max 21.042
_cell_measurement_theta_min 9.265
_cell_volume 3157.5(9)
_computing_cell_refinement 'Dirax/lsq (Duisenberg & Schreurs, 1989-2000)'
_computing_data_collection 'Collect (Nonius BV, 1997-2000)'
_computing_data_reduction 'EvalCCD (Duisenberg & Schreurs 1990-2000)'
_computing_molecular_graphics 'PLATON (Spek, 2005)'
_computing_publication_material 'WINGX (Farrugia, 1999)'
_computing_structure_refinement 'SHELXL-97 (Sheldrick, 1997)'
_computing_structure_solution 'SHELXS-97 (Sheldrick, 1990)'
_diffrn_ambient_temperature 103(2)
_diffrn_detector 'Apex II CCD'
_diffrn_detector_area_resol_mean 9
_diffrn_measured_fraction_theta_full 0.986
_diffrn_measured_fraction_theta_max 0.986
_diffrn_measurement_device_type 'Bruker-Nonus KappaCCD'
_diffrn_measurement_method 'phi and omega scans'
_diffrn_radiation_monochromator graphite
_diffrn_radiation_source 'fine-focus sealed tube'
_diffrn_radiation_type MoK\a
_diffrn_radiation_wavelength 0.71073
_diffrn_reflns_av_R_equivalents 0.0362
_diffrn_reflns_av_sigmaI/netI 0.0221
_diffrn_reflns_limit_h_max 15
_diffrn_reflns_limit_h_min -15
_diffrn_reflns_limit_k_max 15
_diffrn_reflns_limit_k_min -15
_diffrn_reflns_limit_l_max 28
_diffrn_reflns_limit_l_min -28
_diffrn_reflns_number 66668
_diffrn_reflns_theta_full 27.51
_diffrn_reflns_theta_max 27.51
_diffrn_reflns_theta_min 3.54
_diffrn_source 'Enraf Nonius FR590'
_diffrn_standards_decay_% 0
_exptl_absorpt_coefficient_mu 0.619
_exptl_absorpt_correction_T_max 0.8587
_exptl_absorpt_correction_T_min 0.8587
_exptl_absorpt_correction_type multi-scan
_exptl_absorpt_process_details
; 
 SADABS 2.03 (Bruker, 2001)
 R.H. Blessing, Acta Cryst. (1995), a51, 33-38
;
_exptl_crystal_colour yellow
_exptl_crystal_density_diffrn 1.489
_exptl_crystal_density_method 'not measured'
_exptl_crystal_description block
_exptl_crystal_F_000 1464
_exptl_crystal_size_max 0.75
_exptl_crystal_size_mid 0.37
_exptl_crystal_size_min 0.31
_refine_diff_density_max 0.622
_refine_diff_density_min -0.361
_refine_diff_density_rms 0.069
_refine_ls_extinction_method none
_refine_ls_goodness_of_fit_ref 1.131
_refine_ls_hydrogen_treatment constr
_refine_ls_matrix_type full
_refine_ls_number_parameters 410
_refine_ls_number_reflns 7159
_refine_ls_number_restraints 0
_refine_ls_restrained_S_all 1.131
_refine_ls_R_factor_all 0.0370
_refine_ls_R_factor_gt 0.0274
_refine_ls_shift/su_max 0.001
_refine_ls_shift/su_mean 0.000
_refine_ls_structure_factor_coef Fsqd
_refine_ls_weighting_details 'calc w=1/[\s^2^(Fo^2^)+(0.0085P)^2^+3.6947P] where P=(Fo^2^+2Fc^2^)/3'
_refine_ls_weighting_scheme calc
_refine_ls_wR_factor_gt 0.0504
_refine_ls_wR_factor_ref 0.0541
_reflns_number_gt 6225
_reflns_number_total 7159
_reflns_threshold_expression I>2/s(I)
_cod_data_source_file om070017rsi20070108_083327.cif
_cod_data_source_block adp159
_cod_original_cell_volume 3157.5(11)
_cod_original_sg_symbol_H-M 'P 2 1 / n'
_cod_database_code 4073018

loop_
_symmetry_equiv_pos_as_xyz
'x, y, z'
'-x+1/2, y+1/2, -z+1/2'
'-x, -y, -z'
'x-1/2, -y-1/2, z-1/2'

loop_
_atom_site_label
_atom_site_type_symbol
_atom_site_fract_x
_atom_site_fract_y
_atom_site_fract_z
_atom_site_U_iso_or_equiv
_atom_site_adp_type
_atom_site_occupancy
_atom_site_symmetry_multiplicity
_atom_site_calc_flag
_atom_site_refinement_flags
_atom_site_disorder_assembly
_atom_site_disorder_group
Ru1 Ru 0.273922(12) 0.150743(12) 0.093704(6) 0.00967(4) Uani 1 1 d . . .
S1 S 0.22469(4) -0.31680(4) 0.02221(2) 0.01542(10) Uani 1 1 d . . .
F1 F 0.17723(10) -0.32786(12) -0.09731(5) 0.0307(3) Uani 1 1 d . . .
F2 F 0.29174(11) -0.19545(11) -0.06883(6) 0.0331(3) Uani 1 1 d . . .
F3 F 0.34756(10) -0.36741(11) -0.06982(6) 0.0280(3) Uani 1 1 d . . .
O1 O 0.13941(11) -0.23220(12) 0.02698(6) 0.0205(3) Uani 1 1 d . . .
O2 O 0.18536(13) -0.43162(12) 0.02414(7) 0.0253(3) Uani 1 1 d . . .
O3 O 0.32776(12) -0.29473(14) 0.05726(7) 0.0264(3) Uani 1 1 d . . .
O4 O 0.65672(15) 0.57688(18) 0.23616(8) 0.0469(5) Uani 1 1 d . C .
N1 N 0.22464(12) 0.29744(13) 0.13874(6) 0.0110(3) Uani 1 1 d . . .
N2 N 0.21599(12) 0.23148(13) 0.01248(7) 0.0113(3) Uani 1 1 d . . .
C1 C 0.28359(15) 0.31891(15) 0.19777(8) 0.0111(4) Uani 1 1 d . . .
C2 C 0.24421(16) 0.26462(16) 0.24922(9) 0.0146(4) Uani 1 1 d . . .
C3 C 0.30965(18) 0.27203(17) 0.30428(8) 0.0196(4) Uani 1 1 d . . .
H3 H 0.2862 0.2351 0.3395 0.023 Uiso 1 1 calc R . .
C4 C 0.40824(17) 0.33254(17) 0.30824(9) 0.0212(4) Uani 1 1 d . . .
H4 H 0.4526 0.3346 0.3456 0.025 Uiso 1 1 calc R . .
C5 C 0.44218(16) 0.39015(17) 0.25750(9) 0.0191(4) Uani 1 1 d . . .
H5 H 0.5080 0.4339 0.2611 0.023 Uiso 1 1 calc R . .
C6 C 0.38046(15) 0.38445(16) 0.20111(8) 0.0138(4) Uani 1 1 d . . .
C7 C 0.13497(17) 0.20254(18) 0.24567(9) 0.0217(4) Uani 1 1 d . . .
H7A H 0.1250 0.1656 0.2848 0.033 Uiso 1 1 calc R . .
H7B H 0.1347 0.1460 0.2133 0.033 Uiso 1 1 calc R . .
H7C H 0.0743 0.2558 0.2367 0.033 Uiso 1 1 calc R . .
C8 C 0.41691(16) 0.44757(17) 0.14611(9) 0.0178(4) Uani 1 1 d . . .
H8A H 0.3646 0.4330 0.1110 0.027 Uiso 0.11(3) 1 calc PR A 1
H8B H 0.4911 0.4224 0.1369 0.027 Uiso 0.11(3) 1 calc PR A 1
H8C H 0.4186 0.5282 0.1549 0.027 Uiso 0.11(3) 1 calc PR A 1
H8D H 0.4840 0.4879 0.1572 0.019(7) Uiso 0.89(3) 1 d PR A -1
H8E H 0.3600 0.4995 0.1322 0.032(8) Uiso 0.89(3) 1 d PR A -1
H8F H 0.4299 0.3954 0.1141 0.022(7) Uiso 0.89(3) 1 d PR A -1
C9 C 0.14307(14) 0.36146(16) 0.12037(8) 0.0123(4) Uani 1 1 d . . .
C10 C 0.10533(16) 0.46209(17) 0.15488(9) 0.0180(4) Uani 1 1 d . . .
H10A H 0.1496 0.4684 0.1938 0.027 Uiso 1 1 calc R . .
H10B H 0.0270 0.4534 0.1627 0.027 Uiso 1 1 calc R . .
H10C H 0.1148 0.5300 0.1306 0.027 Uiso 1 1 calc R . .
C11 C 0.07434(15) 0.33185(16) 0.06275(8) 0.0142(4) Uani 1 1 d . . .
H11A H 0.0244 0.3957 0.0521 0.017 Uiso 1 1 calc R . .
H11B H 0.0271 0.2668 0.0716 0.017 Uiso 1 1 calc R . .
C12 C 0.13671(15) 0.30386(16) 0.00751(8) 0.0119(4) Uani 1 1 d . . .
C13 C 0.09650(15) 0.35867(17) -0.05162(8) 0.0154(4) Uani 1 1 d . . .
H13A H 0.1297 0.3210 -0.0856 0.023 Uiso 1 1 calc R . .
H13B H 0.1181 0.4380 -0.0508 0.023 Uiso 1 1 calc R . .
H13C H 0.0156 0.3528 -0.0569 0.023 Uiso 1 1 calc R . .
C14 C 0.26692(15) 0.19685(16) -0.04291(8) 0.0131(4) Uani 1 1 d . . .
C15 C 0.36210(16) 0.25326(16) -0.06021(8) 0.0149(4) Uani 1 1 d . . .
C16 C 0.41476(17) 0.21059(18) -0.11034(9) 0.0202(4) Uani 1 1 d . . .
H16 H 0.4805 0.2454 -0.1224 0.024 Uiso 1 1 calc R . .
C17 C 0.37199(18) 0.11808(18) -0.14257(9) 0.0240(5) Uani 1 1 d . . .
H17 H 0.4094 0.0894 -0.1759 0.029 Uiso 1 1 calc R . .
C18 C 0.27446(18) 0.06729(17) -0.12612(9) 0.0220(4) Uani 1 1 d . . .
H18 H 0.2444 0.0061 -0.1495 0.026 Uiso 1 1 calc R . .
C19 C 0.22002(17) 0.10507(17) -0.07558(8) 0.0168(4) Uani 1 1 d . . .
C20 C 0.40652(16) 0.35556(18) -0.02616(9) 0.0186(4) Uani 1 1 d . . .
H20A H 0.3505 0.3839 0.0002 0.028 Uiso 0.11(3) 1 calc PR A 1
H20B H 0.4242 0.4138 -0.0554 0.028 Uiso 0.11(3) 1 calc PR A 1
H20C H 0.4737 0.3353 -0.0011 0.028 Uiso 0.11(3) 1 calc PR A 1
H20D H 0.4298 0.3352 0.0150 0.041(9) Uiso 0.89(3) 1 d PR A -1
H20E H 0.3494 0.4115 -0.0258 0.031(8) Uiso 0.89(3) 1 d PR A -1
H20F H 0.4686 0.3851 -0.0460 0.033(8) Uiso 0.89(3) 1 d PR A -1
C21 C 0.11528(18) 0.04801(18) -0.05678(9) 0.0220(4) Uani 1 1 d . . .
H21A H 0.0888 -0.0050 -0.0886 0.033 Uiso 1 1 calc R . .
H21B H 0.0581 0.1047 -0.0512 0.033 Uiso 1 1 calc R . .
H21C H 0.1314 0.0075 -0.0184 0.033 Uiso 1 1 calc R . .
C22 C 0.30186(17) -0.03103(16) 0.09905(9) 0.0188(4) Uani 1 1 d . . .
H22 H 0.2488 -0.0893 0.0922 0.023 Uiso 1 1 calc R . .
C23 C 0.32253(16) 0.01540(16) 0.15870(9) 0.0168(4) Uani 1 1 d . . .
H23 H 0.2841 -0.0121 0.1919 0.020 Uiso 1 1 calc R . .
C24 C 0.40079(16) 0.10269(16) 0.16757(9) 0.0162(4) Uani 1 1 d . . .
H24 H 0.4126 0.1357 0.2068 0.019 Uiso 1 1 calc R . .
C25 C 0.46279(15) 0.14261(17) 0.11872(9) 0.0177(4) Uani 1 1 d . . .
H25 H 0.5176 0.1991 0.1257 0.021 Uiso 1 1 calc R . .
C26 C 0.44112(16) 0.09688(18) 0.06031(9) 0.0193(4) Uani 1 1 d . . .
H26 H 0.4802 0.1238 0.0272 0.023 Uiso 1 1 calc R . .
C27 C 0.36045(17) 0.00990(17) 0.05045(9) 0.0193(4) Uani 1 1 d . . .
H27 H 0.3463 -0.0206 0.0107 0.023 Uiso 1 1 calc R . .
C28 C 0.26227(16) -0.30140(18) -0.05722(9) 0.0189(4) Uani 1 1 d . . .
C29 C 0.7494(2) 0.5574(2) 0.19988(11) 0.0352(6) Uani 1 1 d . . .
H29A H 0.7243 0.5506 0.1562 0.053 Uiso 1 1 calc R B 2
H29B H 0.7886 0.4876 0.2129 0.053 Uiso 1 1 calc R B 2
C30A C 0.8256(2) 0.6596(4) 0.21034(14) 0.0228(10) Uani 0.833(13) 1 d P C 2
H30A H 0.9046 0.6374 0.2117 0.034 Uiso 0.833(13) 1 calc PR C 2
H30B H 0.8111 0.7166 0.1780 0.034 Uiso 0.833(13) 1 calc PR C 2
C30B C 0.8478(15) 0.613(2) 0.2268(9) 0.031(5) Uiso 0.167(13) 1 d P C 3
H30C H 0.8896 0.6511 0.1954 0.046 Uiso 0.167(13) 1 calc PR C 3
H30D H 0.8974 0.5602 0.2501 0.046 Uiso 0.167(13) 1 calc PR C 3
C31 C 0.7949(2) 0.7027(2) 0.27105(11) 0.0340(6) Uani 1 1 d . . .
H31A H 0.8095 0.7842 0.2751 0.051 Uiso 1 1 calc R C 2
H31B H 0.8359 0.6626 0.3050 0.051 Uiso 1 1 calc R C 2
C32 C 0.67306(19) 0.6782(2) 0.26966(11) 0.0333(6) Uani 1 1 d . C .
H32A H 0.6492 0.6692 0.3116 0.050 Uiso 1 1 calc R . .
H32B H 0.6300 0.7401 0.2495 0.050 Uiso 1 1 calc R . .
H1 H 0.1465(18) 0.1205(19) 0.0974(10) 0.026(6) Uiso 1 1 d . . .

loop_
_atom_site_aniso_label
_atom_site_aniso_U_11
_atom_site_aniso_U_22
_atom_site_aniso_U_33
_atom_site_aniso_U_23
_atom_site_aniso_U_13
_atom_site_aniso_U_12
Ru1 0.01053(7) 0.00906(7) 0.00930(6) -0.00020(6) -0.00020(5) 0.00100(6)
S1 0.0167(2) 0.0159(2) 0.0139(2) -0.00255(17) 0.00217(18) -0.00089(18)
F1 0.0221(6) 0.0533(9) 0.0165(6) -0.0033(6) -0.0002(5) -0.0049(6)
F2 0.0420(8) 0.0231(7) 0.0362(7) 0.0069(6) 0.0164(6) -0.0076(6)
F3 0.0237(6) 0.0337(8) 0.0277(6) -0.0064(6) 0.0096(5) 0.0065(6)
O1 0.0174(7) 0.0222(8) 0.0223(7) -0.0047(6) 0.0041(6) 0.0014(6)
O2 0.0348(9) 0.0175(8) 0.0247(8) -0.0003(6) 0.0097(7) -0.0061(6)
O3 0.0208(8) 0.0338(9) 0.0235(8) -0.0087(7) -0.0053(6) 0.0031(7)
O4 0.0376(10) 0.0689(14) 0.0345(10) -0.0042(9) 0.0042(8) -0.0326(10)
N1 0.0118(7) 0.0113(8) 0.0100(7) -0.0001(6) 0.0019(6) -0.0016(6)
N2 0.0127(7) 0.0110(8) 0.0102(7) -0.0006(6) 0.0002(6) -0.0009(6)
C1 0.0129(9) 0.0097(9) 0.0106(8) -0.0015(6) 0.0001(7) 0.0039(7)
C2 0.0196(9) 0.0104(9) 0.0141(8) -0.0007(7) 0.0036(7) 0.0040(7)
C3 0.0322(11) 0.0160(10) 0.0106(9) 0.0003(7) 0.0027(8) 0.0076(9)
C4 0.0263(11) 0.0230(11) 0.0131(9) -0.0045(8) -0.0069(8) 0.0095(9)
C5 0.0174(10) 0.0187(10) 0.0208(10) -0.0057(8) -0.0024(8) 0.0024(8)
C6 0.0149(9) 0.0117(9) 0.0148(9) -0.0026(7) 0.0018(7) 0.0022(7)
C7 0.0256(11) 0.0205(11) 0.0201(10) 0.0023(8) 0.0097(8) -0.0039(9)
C8 0.0192(10) 0.0169(10) 0.0175(9) -0.0018(8) 0.0026(8) -0.0041(8)
C9 0.0127(8) 0.0131(9) 0.0113(8) 0.0016(7) 0.0035(7) -0.0006(7)
C10 0.0207(10) 0.0179(10) 0.0153(9) -0.0011(8) 0.0004(8) 0.0066(8)
C11 0.0126(9) 0.0160(10) 0.0140(8) 0.0004(7) 0.0008(7) 0.0027(7)
C12 0.0108(9) 0.0123(9) 0.0122(8) -0.0014(7) -0.0016(7) -0.0027(7)
C13 0.0150(9) 0.0169(10) 0.0139(8) 0.0014(8) -0.0009(7) 0.0026(8)
C14 0.0149(9) 0.0145(9) 0.0096(8) 0.0011(7) -0.0015(7) 0.0052(7)
C15 0.0157(9) 0.0170(10) 0.0119(8) 0.0020(7) -0.0007(7) 0.0048(8)
C16 0.0202(10) 0.0250(11) 0.0158(9) 0.0051(8) 0.0049(8) 0.0085(9)
C17 0.0342(12) 0.0263(12) 0.0122(9) 0.0004(8) 0.0052(8) 0.0144(9)
C18 0.0362(12) 0.0162(10) 0.0132(9) -0.0028(8) -0.0025(8) 0.0061(9)
C19 0.0237(10) 0.0142(9) 0.0118(8) 0.0019(7) -0.0030(8) 0.0041(8)
C20 0.0151(9) 0.0210(10) 0.0200(9) 0.0001(8) 0.0032(7) -0.0015(8)
C21 0.0279(11) 0.0178(10) 0.0195(10) -0.0017(8) -0.0051(8) -0.0034(9)
C22 0.0236(11) 0.0101(9) 0.0219(10) -0.0010(8) -0.0040(8) 0.0047(8)
C23 0.0219(10) 0.0125(9) 0.0158(9) 0.0048(7) -0.0013(8) 0.0049(8)
C24 0.0171(10) 0.0157(10) 0.0151(9) -0.0007(7) -0.0049(7) 0.0076(8)
C25 0.0112(9) 0.0180(10) 0.0236(10) 0.0018(8) -0.0023(7) 0.0045(8)
C26 0.0161(10) 0.0236(11) 0.0185(9) 0.0041(8) 0.0043(8) 0.0122(8)
C27 0.0248(11) 0.0181(10) 0.0145(9) -0.0041(8) -0.0019(8) 0.0114(8)
C28 0.0170(10) 0.0198(10) 0.0203(10) -0.0008(8) 0.0047(8) -0.0024(8)
C29 0.0471(15) 0.0323(14) 0.0259(12) -0.0044(10) 0.0012(11) -0.0102(12)
C30A 0.0189(14) 0.0259(19) 0.0237(14) 0.0041(13) 0.0028(10) 0.0003(12)
C31 0.0302(13) 0.0332(14) 0.0383(14) -0.0083(11) -0.0007(10) -0.0037(11)
C32 0.0266(12) 0.0484(16) 0.0249(11) 0.0103(11) 0.0027(9) 0.0055(11)

loop_
_atom_type_symbol
_atom_type_description
_atom_type_scat_dispersion_real
_atom_type_scat_dispersion_imag
_atom_type_scat_source
C C 0.0033 0.0016 'International Tables Vol C Tables 4.2.6.8 and 6.1.1.4'
H H 0.0000 0.0000 'International Tables Vol C Tables 4.2.6.8 and 6.1.1.4'
N N 0.0061 0.0033 'International Tables Vol C Tables 4.2.6.8 and 6.1.1.4'
O O 0.0106 0.0060 'International Tables Vol C Tables 4.2.6.8 and 6.1.1.4'
F F 0.0171 0.0103 'International Tables Vol C Tables 4.2.6.8 and 6.1.1.4'
S S 0.1246 0.1234 'International Tables Vol C Tables 4.2.6.8 and 6.1.1.4'
Ru Ru -1.2594 0.8363 'International Tables Vol C Tables 4.2.6.8 and 6.1.1.4'

loop_
_geom_angle_atom_site_label_1
_geom_angle_atom_site_label_2
_geom_angle_atom_site_label_3
_geom_angle
N2 Ru1 N1 86.02(6)
N2 Ru1 C22 122.53(7)
N1 Ru1 C22 146.98(7)
N2 Ru1 C23 160.23(7)
N1 Ru1 C23 111.88(7)
C22 Ru1 C23 37.88(7)
N2 Ru1 C27 97.00(7)
N1 Ru1 C27 168.32(7)
C22 Ru1 C27 37.15(7)
C23 Ru1 C27 67.21(7)
N2 Ru1 C24 155.07(7)
N1 Ru1 C24 94.22(6)
C22 Ru1 C24 67.16(7)
C23 Ru1 C24 37.07(7)
C27 Ru1 C24 78.28(7)
N2 Ru1 C26 96.15(7)
N1 Ru1 C26 131.68(7)
C22 Ru1 C26 66.68(8)
C23 Ru1 C26 78.47(7)
C27 Ru1 C26 36.90(8)
C24 Ru1 C26 65.31(7)
N2 Ru1 C25 119.14(7)
N1 Ru1 C25 103.20(7)
C22 Ru1 C25 78.47(7)
C23 Ru1 C25 66.45(7)
C27 Ru1 C25 65.47(7)
C24 Ru1 C25 36.65(7)
C26 Ru1 C25 35.47(7)
N2 Ru1 H1 83.1(8)
N1 Ru1 H1 81.9(8)
C22 Ru1 H1 85.4(8)
C23 Ru1 H1 91.0(8)
C27 Ru1 H1 109.7(8)
C24 Ru1 H1 121.7(8)
C26 Ru1 H1 146.4(8)
C25 Ru1 H1 157.3(8)
O3 S1 O2 115.41(10)
O3 S1 O1 115.27(9)
O2 S1 O1 114.67(9)
O3 S1 C28 103.16(9)
O2 S1 C28 102.96(9)
O1 S1 C28 102.78(9)
C32 O4 C29 109.77(17)
C9 N1 C1 119.44(15)
C9 N1 Ru1 125.20(12)
C1 N1 Ru1 115.12(11)
C12 N2 C14 118.15(15)
C12 N2 Ru1 125.51(12)
C14 N2 Ru1 116.25(11)
C6 C1 C2 122.51(17)
C6 C1 N1 119.93(15)
C2 C1 N1 117.38(16)
C3 C2 C1 117.40(18)
C3 C2 C7 121.03(18)
C1 C2 C7 121.57(17)
C4 C3 C2 121.17(18)
C4 C3 H3 119.4
C2 C3 H3 119.4
C3 C4 C5 120.18(18)
C3 C4 H4 119.9
C5 C4 H4 119.9
C4 C5 C6 120.93(19)
C4 C5 H5 119.5
C6 C5 H5 119.5
C5 C6 C1 117.66(17)
C5 C6 C8 120.94(17)
C1 C6 C8 121.40(16)
C2 C7 H7A 109.5
C2 C7 H7B 109.5
H7A C7 H7B 109.5
C2 C7 H7C 109.5
H7A C7 H7C 109.5
H7B C7 H7C 109.5
C6 C8 H8A 109.5
C6 C8 H8B 109.5
C6 C8 H8C 109.5
C6 C8 H8D 109.5
C6 C8 H8E 109.4
C6 C8 H8F 109.5
N1 C9 C10 124.39(16)
N1 C9 C11 119.37(16)
C10 C9 C11 116.12(16)
C9 C10 H10A 109.5
C9 C10 H10B 109.5
H10A C10 H10B 109.5
C9 C10 H10C 109.5
H10A C10 H10C 109.5
H10B C10 H10C 109.5
C9 C11 C12 116.73(15)
C9 C11 H11A 108.1
C12 C11 H11A 108.1
C9 C11 H11B 108.1
C12 C11 H11B 108.1
H11A C11 H11B 107.3
N2 C12 C13 123.97(16)
N2 C12 C11 119.29(16)
C13 C12 C11 116.64(15)
C12 C13 H13A 109.5
C12 C13 H13B 109.5
H13A C13 H13B 109.5
C12 C13 H13C 109.5
H13A C13 H13C 109.5
H13B C13 H13C 109.5
C19 C14 C15 122.85(17)
C19 C14 N2 117.84(16)
C15 C14 N2 119.27(17)
C16 C15 C14 117.49(18)
C16 C15 C20 121.06(18)
C14 C15 C20 121.46(16)
C17 C16 C15 120.90(19)
C17 C16 H16 119.6
C15 C16 H16 119.6
C16 C17 C18 120.26(18)
C16 C17 H17 119.9
C18 C17 H17 119.9
C17 C18 C19 121.07(19)
C17 C18 H18 119.5
C19 C18 H18 119.5
C18 C19 C14 117.32(18)
C18 C19 C21 121.06(18)
C14 C19 C21 121.61(17)
C15 C20 H20A 109.5
C15 C20 H20B 109.5
C15 C20 H20C 109.5
C15 C20 H20D 109.5
C15 C20 H20E 109.4
C15 C20 H20F 109.5
C19 C21 H21A 109.5
C19 C21 H21B 109.5
H21A C21 H21B 109.5
C19 C21 H21C 109.5
H21A C21 H21C 109.5
H21B C21 H21C 109.5
C27 C22 C23 119.71(19)
C27 C22 Ru1 72.60(11)
C23 C22 Ru1 71.55(11)
C27 C22 H22 120.1
C23 C22 H22 120.1
Ru1 C22 H22 127.8
C24 C23 C22 119.10(18)
C24 C23 Ru1 72.39(11)
C22 C23 Ru1 70.57(11)
C24 C23 H23 120.4
C22 C23 H23 120.4
Ru1 C23 H23 128.8
C23 C24 C25 121.46(18)
C23 C24 Ru1 70.55(11)
C25 C24 Ru1 74.85(11)
C23 C24 H24 119.3
C25 C24 H24 119.3
Ru1 C24 H24 127.4
C26 C25 C24 118.81(19)
C26 C25 Ru1 71.26(11)
C24 C25 Ru1 68.51(11)
C26 C25 H25 120.6
C24 C25 H25 120.6
Ru1 C25 H25 132.5
C25 C26 C27 120.25(18)
C25 C26 Ru1 73.27(11)
C27 C26 Ru1 69.12(11)
C25 C26 H26 119.9
C27 C26 H26 119.9
Ru1 C26 H26 130.3
C22 C27 C26 120.62(18)
C22 C27 Ru1 70.25(11)
C26 C27 Ru1 73.98(11)
C22 C27 H27 119.7
C26 C27 H27 119.7
Ru1 C27 H27 128.3
F3 C28 F2 107.16(16)
F3 C28 F1 106.98(16)
F2 C28 F1 107.29(17)
F3 C28 S1 112.31(14)
F2 C28 S1 111.09(14)
F1 C28 S1 111.73(13)
O4 C29 C30B 110.3(6)
O4 C29 C30A 105.7(2)
C30B C29 C30A 27.0(10)
O4 C29 H29A 110.6
C30B C29 H29A 128.4
C30A C29 H29A 110.6
O4 C29 H29B 110.6
C30B C29 H29B 84.5
C30A C29 H29B 110.6
H29A C29 H29B 108.7
C31 C30A C29 102.9(2)
C31 C30A H30A 111.2
C29 C30A H30A 111.2
C31 C30A H30B 111.2
C29 C30A H30B 111.2
H30A C30A H30B 109.1
C29 C30B C31 101.7(10)
C29 C30B H30C 111.4
C31 C30B H30C 111.4
C29 C30B H30D 111.4
C31 C30B H30D 111.4
H30C C30B H30D 109.3
C30A C31 C32 102.6(2)
C30A C31 C30B 25.9(9)
C32 C31 C30B 106.9(6)
C30A C31 H31A 111.3
C32 C31 H31A 111.3
C30B C31 H31A 129.0
C30A C31 H31B 111.3
C32 C31 H31B 111.3
C30B C31 H31B 86.3
H31A C31 H31B 109.2
O4 C32 C31 106.13(19)
O4 C32 H32A 110.5
C31 C32 H32A 110.5
O4 C32 H32B 110.5
C31 C32 H32B 110.5
H32A C32 H32B 108.7

loop_
_geom_bond_atom_site_label_1
_geom_bond_atom_site_label_2
_geom_bond_distance
Ru1 N2 2.1048(15)
Ru1 N1 2.1140(15)
Ru1 C22 2.194(2)
Ru1 C23 2.2070(19)
Ru1 C27 2.2245(19)
Ru1 C24 2.2309(19)
Ru1 C26 2.2884(19)
Ru1 C25 2.3143(19)
Ru1 H1 1.59(2)
S1 O3 1.4441(15)
S1 O2 1.4500(15)
S1 O1 1.4509(15)
S1 C28 1.842(2)
F1 C28 1.345(2)
F2 C28 1.341(2)
F3 C28 1.341(2)
O4 C32 1.421(3)
O4 C29 1.437(3)
N1 C9 1.290(2)
N1 C1 1.459(2)
N2 C12 1.289(2)
N2 C14 1.460(2)
C1 C6 1.406(3)
C1 C2 1.413(2)
C2 C3 1.403(3)
C2 C7 1.511(3)
C3 C4 1.391(3)
C3 H3 0.9500
C4 C5 1.394(3)
C4 H4 0.9500
C5 C6 1.404(3)
C5 H5 0.9500
C6 C8 1.514(3)
C7 H7A 0.9800
C7 H7B 0.9800
C7 H7C 0.9800
C8 H8A 0.9800
C8 H8B 0.9800
C8 H8C 0.9800
C8 H8D 0.9600
C8 H8E 0.9600
C8 H8F 0.9602
C9 C10 1.506(3)
C9 C11 1.508(2)
C10 H10A 0.9800
C10 H10B 0.9800
C10 H10C 0.9800
C11 C12 1.509(2)
C11 H11A 0.9900
C11 H11B 0.9900
C12 C13 1.505(2)
C13 H13A 0.9800
C13 H13B 0.9800
C13 H13C 0.9800
C14 C19 1.406(3)
C14 C15 1.407(3)
C15 C16 1.404(3)
C15 C20 1.510(3)
C16 C17 1.391(3)
C16 H16 0.9500
C17 C18 1.395(3)
C17 H17 0.9500
C18 C19 1.403(3)
C18 H18 0.9500
C19 C21 1.519(3)
C20 H20A 0.9800
C20 H20B 0.9800
C20 H20C 0.9800
C20 H20D 0.9600
C20 H20E 0.9599
C20 H20F 0.9600
C21 H21A 0.9800
C21 H21B 0.9800
C21 H21C 0.9800
C22 C27 1.408(3)
C22 C23 1.429(3)
C22 H22 0.9500
C23 C24 1.411(3)
C23 H23 0.9500
C24 C25 1.431(3)
C24 H24 0.9500
C25 C26 1.402(3)
C25 H25 0.9500
C26 C27 1.430(3)
C26 H26 0.9500
C27 H27 0.9500
C29 C30B 1.455(16)
C29 C30A 1.535(4)
C29 H29A 0.9900
C29 H29B 0.9900
C30A C31 1.499(3)
C30A H30A 0.9900
C30A H30B 0.9900
C30B C31 1.603(18)
C30B H30C 0.9900
C30B H30D 0.9900
C31 C32 1.499(3)
C31 H31A 0.9900
C31 H31B 0.9900
C32 H32A 0.9900
C32 H32B 0.9900

loop_
_geom_torsion_atom_site_label_1
_geom_torsion_atom_site_label_2
_geom_torsion_atom_site_label_3
_geom_torsion_atom_site_label_4
_geom_torsion
N2 Ru1 N1 C9 30.96(15)
C22 Ru1 N1 C9 -120.95(16)
C23 Ru1 N1 C9 -140.40(14)
C27 Ru1 N1 C9 136.5(3)
C24 Ru1 N1 C9 -174.03(15)
C26 Ru1 N1 C9 125.64(15)
C25 Ru1 N1 C9 149.97(14)
N2 Ru1 N1 C1 -154.76(12)
C22 Ru1 N1 C1 53.33(18)
C23 Ru1 N1 C1 33.88(14)
C27 Ru1 N1 C1 -49.3(4)
C24 Ru1 N1 C1 0.25(13)
C26 Ru1 N1 C1 -60.08(15)
C25 Ru1 N1 C1 -35.75(13)
N1 Ru1 N2 C12 -29.75(15)
C22 Ru1 N2 C12 132.52(15)
C23 Ru1 N2 C12 125.9(2)
C27 Ru1 N2 C12 161.58(16)
C24 Ru1 N2 C12 -121.20(18)
C26 Ru1 N2 C12 -161.28(16)
C25 Ru1 N2 C12 -132.65(15)
N1 Ru1 N2 C14 153.77(13)
C22 Ru1 N2 C14 -43.95(15)
C23 Ru1 N2 C14 -50.6(3)
C27 Ru1 N2 C14 -14.90(14)
C24 Ru1 N2 C14 62.3(2)
C26 Ru1 N2 C14 22.25(14)
C25 Ru1 N2 C14 50.88(15)
C9 N1 C1 C6 -94.5(2)
Ru1 N1 C1 C6 90.86(17)
C9 N1 C1 C2 90.2(2)
Ru1 N1 C1 C2 -84.40(17)
C6 C1 C2 C3 -4.1(3)
N1 C1 C2 C3 171.03(16)
C6 C1 C2 C7 174.86(17)
N1 C1 C2 C7 -10.0(3)
C1 C2 C3 C4 1.3(3)
C7 C2 C3 C4 -177.62(18)
C2 C3 C4 C5 2.0(3)
C3 C4 C5 C6 -2.7(3)
C4 C5 C6 C1 0.1(3)
C4 C5 C6 C8 179.62(18)
C2 C1 C6 C5 3.4(3)
N1 C1 C6 C5 -171.60(16)
C2 C1 C6 C8 -176.14(17)
N1 C1 C6 C8 8.9(3)
C1 N1 C9 C10 2.4(3)
Ru1 N1 C9 C10 176.48(13)
C1 N1 C9 C11 -173.36(15)
Ru1 N1 C9 C11 0.7(2)
N1 C9 C11 C12 -48.8(2)
C10 C9 C11 C12 135.09(17)
C14 N2 C12 C13 -2.7(3)
Ru1 N2 C12 C13 -179.11(13)
C14 N2 C12 C11 173.46(16)
Ru1 N2 C12 C11 -3.0(2)
C9 C11 C12 N2 50.2(2)
C9 C11 C12 C13 -133.42(17)
C12 N2 C14 C19 -88.9(2)
Ru1 N2 C14 C19 87.85(17)
C12 N2 C14 C15 93.3(2)
Ru1 N2 C14 C15 -89.98(18)
C19 C14 C15 C16 -3.7(3)
N2 C14 C15 C16 173.98(16)
C19 C14 C15 C20 176.50(18)
N2 C14 C15 C20 -5.8(3)
C14 C15 C16 C17 1.9(3)
C20 C15 C16 C17 -178.33(18)
C15 C16 C17 C18 1.2(3)
C16 C17 C18 C19 -2.6(3)
C17 C18 C19 C14 0.9(3)
C17 C18 C19 C21 -178.54(19)
C15 C14 C19 C18 2.4(3)
N2 C14 C19 C18 -175.37(16)
C15 C14 C19 C21 -178.22(17)
N2 C14 C19 C21 4.0(3)
N2 Ru1 C22 C27 52.95(14)
N1 Ru1 C22 C27 -160.91(12)
C23 Ru1 C22 C27 -130.69(18)
C24 Ru1 C22 C27 -101.01(13)
C26 Ru1 C22 C27 -29.19(12)
C25 Ru1 C22 C27 -64.38(12)
N2 Ru1 C22 C23 -176.35(10)
N1 Ru1 C22 C23 -30.22(18)
C27 Ru1 C22 C23 130.69(18)
C24 Ru1 C22 C23 29.69(11)
C26 Ru1 C22 C23 101.51(13)
C25 Ru1 C22 C23 66.31(12)
C27 C22 C23 C24 0.7(3)
Ru1 C22 C23 C24 -55.70(16)
C27 C22 C23 Ru1 56.40(16)
N2 Ru1 C23 C24 139.90(18)
N1 Ru1 C23 C24 -66.42(12)
C22 Ru1 C23 C24 130.77(17)
C27 Ru1 C23 C24 101.00(13)
C26 Ru1 C23 C24 64.08(12)
C25 Ru1 C23 C24 28.94(11)
N2 Ru1 C23 C22 9.1(3)
N1 Ru1 C23 C22 162.81(11)
C27 Ru1 C23 C22 -29.78(12)
C24 Ru1 C23 C22 -130.77(17)
C26 Ru1 C23 C22 -66.70(12)
C25 Ru1 C23 C22 -101.83(13)
C22 C23 C24 C25 -2.4(3)
Ru1 C23 C24 C25 -57.24(16)
C22 C23 C24 Ru1 54.82(16)
N2 Ru1 C24 C23 -148.88(14)
N1 Ru1 C24 C23 121.49(11)
C22 Ru1 C24 C23 -30.30(11)
C27 Ru1 C24 C23 -67.56(12)
C26 Ru1 C24 C23 -104.09(13)
C25 Ru1 C24 C23 -132.00(17)
N2 Ru1 C24 C25 -16.9(2)
N1 Ru1 C24 C25 -106.52(12)
C22 Ru1 C24 C25 101.70(13)
C23 Ru1 C24 C25 132.00(17)
C27 Ru1 C24 C25 64.44(12)
C26 Ru1 C24 C25 27.90(11)
C23 C24 C25 C26 2.9(3)
Ru1 C24 C25 C26 -52.36(16)
C23 C24 C25 Ru1 55.24(16)
N2 Ru1 C25 C26 -55.17(14)
N1 Ru1 C25 C26 -147.98(12)
C22 Ru1 C25 C26 65.80(12)
C23 Ru1 C25 C26 103.63(13)
C27 Ru1 C25 C26 29.04(12)
C24 Ru1 C25 C26 132.89(18)
N2 Ru1 C25 C24 171.94(11)
N1 Ru1 C25 C24 79.13(12)
C22 Ru1 C25 C24 -67.08(12)
C23 Ru1 C25 C24 -29.25(11)
C27 Ru1 C25 C24 -103.85(13)
C26 Ru1 C25 C24 -132.89(18)
C24 C25 C26 C27 -1.6(3)
Ru1 C25 C26 C27 -52.69(16)
C24 C25 C26 Ru1 51.08(16)
N2 Ru1 C26 C25 133.85(12)
N1 Ru1 C26 C25 43.71(15)
C22 Ru1 C26 C25 -103.29(13)
C23 Ru1 C26 C25 -65.40(12)
C27 Ru1 C26 C25 -132.66(18)
C24 Ru1 C26 C25 -28.77(12)
N2 Ru1 C26 C27 -93.49(12)
N1 Ru1 C26 C27 176.37(10)
C22 Ru1 C26 C27 29.37(11)
C23 Ru1 C26 C27 67.26(12)
C24 Ru1 C26 C27 103.89(13)
C25 Ru1 C26 C27 132.66(18)
C23 C22 C27 C26 0.5(3)
Ru1 C22 C27 C26 56.41(17)
C23 C22 C27 Ru1 -55.90(16)
C25 C26 C27 C22 0.0(3)
Ru1 C26 C27 C22 -54.66(16)
C25 C26 C27 Ru1 54.61(17)
N2 Ru1 C27 C22 -137.31(12)
N1 Ru1 C27 C22 118.3(3)
C23 Ru1 C27 C22 30.33(11)
C24 Ru1 C27 C22 67.51(12)
C26 Ru1 C27 C22 131.77(17)
C25 Ru1 C27 C22 103.80(13)
N2 Ru1 C27 C26 90.92(12)
N1 Ru1 C27 C26 -13.5(4)
C22 Ru1 C27 C26 -131.77(17)
C23 Ru1 C27 C26 -101.44(13)
C24 Ru1 C27 C26 -64.26(12)
C25 Ru1 C27 C26 -27.97(11)
O3 S1 C28 F3 54.92(16)
O2 S1 C28 F3 -65.47(16)
O1 S1 C28 F3 175.09(14)
O3 S1 C28 F2 -65.08(16)
O2 S1 C28 F2 174.52(14)
O1 S1 C28 F2 55.09(16)
O3 S1 C28 F1 175.14(14)
O2 S1 C28 F1 54.75(16)
O1 S1 C28 F1 -64.69(16)
C32 O4 C29 C30B 25.1(13)
C32 O4 C29 C30A -2.9(3)
O4 C29 C30A C31 23.8(3)
C30B C29 C30A C31 -80.1(14)
O4 C29 C30B C31 -18.4(17)
C30A C29 C30B C31 66.5(15)
C29 C30A C31 C32 -34.5(3)
C29 C30A C31 C30B 68.4(14)
C29 C30B C31 C30A -77.5(17)
C29 C30B C31 C32 6.4(16)
C29 O4 C32 C31 -19.4(3)
C30A C31 C32 O4 33.9(3)
C30B C31 C32 O4 7.5(11)
